data_1008651
loop_
_publ_author_name
'Collomb, A'
'Muller, J'
'Fournier, T'

_publ_section_title
;
Magnesium location in the barium-magnesium-iron Y-type hexagonal ferrite
;
_journal_coden_ASTM MRBUAC
_journal_name_full 'Materials Research Bulletin'
_journal_page_first 621
_journal_page_last 627
_journal_paper_doi 10.1016/0025-5408(93)90105-M
_journal_volume 28
_journal_year 1993
_chemical_formula_structural 'Ba0.99 (Mg0.705 Fe0.295) Fe6 O11'
_chemical_formula_sum 'Ba0.99 Fe6.295 Mg0.705 O11'
_chemical_name_systematic
;
Barium magnesium iron oxide (0.99/0.7/6.3/11)
;
_space_group_IT_number 166
_symmetry_cell_setting trigonal
_symmetry_space_group_name_Hall '-R 3 2"'
_symmetry_space_group_name_H-M 'R -3 m :H'
_cell_angle_alpha 90
_cell_angle_beta 90
_cell_angle_gamma 120
_cell_formula_units_Z 6
_cell_length_a 5.865(1)
_cell_length_b 5.865(1)
_cell_length_c 43.48599(400)
_cell_volume 1295.4
_refine_ls_R_factor_all 0.017
_cod_original_sg_symbol_H-M 'R -3 m H'
_cod_original_formula_sum 'Ba.99 Fe6.295 Mg.705 O11'
_cod_database_code 1008651

loop_
_symmetry_equiv_pos_as_xyz
x,y,z
-y,x-y,z
y-x,-x,z
-y,-x,z
x,x-y,z
y-x,y,z
-x,-y,-z
y,y-x,-z
x-y,x,-z
y,x,-z
-x,y-x,-z
x-y,-y,-z
1/3+x,2/3+y,2/3+z
2/3+x,1/3+y,1/3+z
1/3-y,2/3+x-y,2/3+z
2/3-y,1/3+x-y,1/3+z
1/3-x+y,2/3-x,2/3+z
2/3-x+y,1/3-x,1/3+z
1/3-y,2/3-x,2/3+z
2/3-y,1/3-x,1/3+z
1/3+x,2/3+x-y,2/3+z
2/3+x,1/3+x-y,1/3+z
1/3-x+y,2/3+y,2/3+z
2/3-x+y,1/3+y,1/3+z
1/3-x,2/3-y,2/3-z
2/3-x,1/3-y,1/3-z
1/3+y,2/3-x+y,2/3-z
2/3+y,1/3-x+y,1/3-z
1/3+x-y,2/3+x,2/3-z
2/3+x-y,1/3+x,1/3-z
1/3+y,2/3+x,2/3-z
2/3+y,1/3+x,1/3-z
1/3-x,2/3-x+y,2/3-z
2/3-x,1/3-x+y,1/3-z
1/3+x-y,2/3-y,2/3-z
2/3+x-y,1/3-y,1/3-z

loop_
_atom_site_aniso_label
_atom_site_aniso_U_11
_atom_site_aniso_U_12
_atom_site_aniso_U_13
_atom_site_aniso_U_22
_atom_site_aniso_U_23
_atom_site_aniso_U_33
Ba1 0.0088(1) 0.0044(1) 0. 0.0088(1) 0. 0.0088(1)
Mg1 0.0049(2) 0.0025(1) 0. 0.0049(2) 0. 0.0043(3)
Fe1 0.0049(2) 0.0025(1) 0. 0.0049(2) 0. 0.0043(3)
Mg2 0.0041(2) 0.0021(1) 0. 0.0041(2) 0. 0.0051(3)
Fe2 0.0041(2) 0.0021(1) 0. 0.0041(2) 0. 0.0051(3)
Fe3 0.0054(2) 0.0027(1) 0. 0.0054(2) 0. 0.0050(3)
Mg3 0.0051(3) 0.0025(2) 0. 0.0051(3) 0. 0.0038(4)
Fe4 0.0051(3) 0.0025(2) 0. 0.0051(3) 0. 0.0038(4)
Mg4 0.0055(1) 0.0033(1) .0000(1) 0.0055(1) .0000(1) 0.0056(1)
Fe5 0.0055(1) 0.0033(1) .0000(1) 0.0055(1) .0000(1) 0.0056(1)
Mg5 0.0065(3) 0.0032(2) 0. 0.0065(3) 0. 0.0043(4)
Fe6 0.0065(3) 0.0032(2) 0. 0.0065(3) 0. 0.0043(4)
O1 0.0059(8) 0.0030(4) 0. 0.0059(8) 0. 0.0038(13)
O2 0.0045(6) 0.0023(3) 0. 0.0045(6) 0. 0.0081(14)
O3 0.0099(7) 0.0051(8) -0.0027(4) 0.0099(7) 0.0027(4) 0.0113(8)
O4 0.0051(5) 0.0020(6) 0.0009(3) 0.0051(5) -0.0009(3) 0.0073(7)
O5 0.0061(6) 0.0034(7) 0.0001(3) 0.0061(6) -0.0001(3) 0.0056(7)

loop_
_atom_site_label
_atom_site_type_symbol
_atom_site_symmetry_multiplicity
_atom_site_Wyckoff_symbol
_atom_site_fract_x
_atom_site_fract_y
_atom_site_fract_z
_atom_site_occupancy
_atom_site_attached_hydrogens
_atom_site_calc_flag
Ba1 Ba2+ 6 c 0. 0. 0.29985(1) 0.99(1) 0 d
Mg1 Mg2+ 6 c 0. 0. 0.37646(2) 0.04(1) 0 d
Fe1 Fe3+ 6 c 0. 0. 0.37646(2) 0.96(1) 0 d
Mg2 Mg2+ 6 c 0. 0. 0.15225(2) 0.14(1) 0 d
Fe2 Fe3+ 6 c 0. 0. 0.15225(2) 0.86(1) 0 d
Fe3 Fe3+ 6 c 0. 0. 0.06558(1) 1. 0 d
Mg3 Mg2+ 3 b 0. 0. 0.5 0.12(1) 0 d
Fe4 Fe3+ 3 b 0. 0. 0.5 0.88(1) 0 d
Mg4 Mg2+ 18 h 0.50381(4) 0.49619(4) 0.10962(1) 0.135(5) 0 d
Fe5 Fe3+ 18 h 0.50381(4) 0.49619(4) 0.10962(1) 0.865(5) 0 d
Mg5 Mg2+ 3 a 0. 0. 0. 0.12(1) 0 d
Fe6 Fe3+ 3 a 0. 0. 0. 0.88(1) 0 d
O1 O2- 6 c 0. 0. 0.41978(7) 1. 0 d
O2 O2- 6 c 0. 0. 0.19632(8) 1. 0 d
O3 O2- 18 h 0.15830(21) 0.84170(21) 0.02892(5) 1. 0 d
O4 O2- 18 h 0.82994(18) 0.17006(18) 0.08495(4) 1. 0 d
O5 O2- 18 h 0.17682(19) 0.82318(19) 0.13835(4) 1. 0 d

loop_
_atom_type_symbol
_atom_type_oxidation_number
Ba2+ 2.000
Mg2+ 2.000
Fe3+ 2.960
O2- -2.000
